data_2106396
loop_
_publ_author_name
'Messain, D.'
'Carre, D.'
'Laruelle, P.'

_publ_section_title
;
 Structure cristalline du sulfure de samarium et d'indium Sm3 In S6
;
_journal_name_full 'Acta Crystallographica B (24,1968-38,1982)'
_journal_page_first 2540
_journal_page_last 2542
_journal_volume 33
_journal_year 1977
_chemical_formula_sum 'In S6 Sm3'
_chemical_name_systematic 'In Sm3 S6'
_space_group_IT_number 58
_symmetry_space_group_name_Hall '-P 2 2n'
_symmetry_space_group_name_H-M 'P n n m'
_cell_angle_alpha 90
_cell_angle_beta 90
_cell_angle_gamma 90
_cell_formula_units_Z 4
_cell_length_a 16.513
_cell_length_b 13.632
_cell_length_c 3.901
_cell_volume 878.135
_citation_journal_id_ASTM ACBCAR
_cod_data_source_file Messain_ACBCAR_1977_589.cif
_cod_data_source_block In1S6Sm3
_cod_original_cell_volume 878.1355
_cod_original_formula_sum 'In1 S6 Sm3'
_cod_database_code 2106396

loop_
_symmetry_equiv_pos_as_xyz
x,y,z
-x,-y,z
x+1/2,-y+1/2,-z+1/2
-x+1/2,y+1/2,-z+1/2
-x,-y,-z
x,y,-z
-x-1/2,y-1/2,z-1/2
x-1/2,-y-1/2,z-1/2

loop_
_atom_site_label
_atom_site_type_symbol
_atom_site_fract_x
_atom_site_fract_y
_atom_site_fract_z
_atom_site_occupancy
_atom_site_U_iso_or_equiv
S1 S-2 0.416 0.0951 0 1 0.0
S4 S-2 0.1136 0.3869 0 1 0.0
S2 S-2 0.2868 0.3184 0 1 0.0
In1 In+3 0 0 0.5 1 0.0
Sm2 Sm+3 0.39386 0.24795 0.5 1 0.0
In2 In+3 0.5 0 0.5 1 0.0
S3 S-2 0.2475 0.1107 0.5 1 0.0
Sm3 Sm+3 0.14605 0.18809 0 1 0.0
S5 S-2 0.0196 0.1904 0.5 1 0.0
Sm1 Sm+3 0.22236 0.45925 0.5 1 0.0
S6 S-2 0.396 0.4785 0.5 1 0.0
